data_2017311
loop_
_publ_author_name
'Ying, Shao-Ming'
'Fang, Xiao-Niu'
'Zhong, Fan'
'Wu, Jian-Hong'
'Kuang, Ren-Yun'

_publ_section_title
;<i>catena</i>-Poly[bis{\m-dihydrogen
 [(5-carboxypentylimino)dimethylene]diphosphonato-\k^2^<i>O</i>:<i>O</i>'}cadmium(II)]
;
_journal_coeditor_code SF3111
_journal_issue 9
_journal_name_full 'Acta Crystallographica Section C'
_journal_page_first m358
_journal_page_last m360
_journal_paper_doi 10.1107/S0108270109030893
_journal_volume 65
_journal_year 2009
_chemical_formula_iupac '[Cd (C8 H18 N O8 P2)2]'
_chemical_formula_moiety 'C16 H36 Cd N2 O16 P4'
_chemical_formula_sum 'C16 H36 Cd N2 O16 P4'
_chemical_formula_weight 748.75
_chemical_name_systematic
;
<i>catena</i>-Poly[bis{\m-dihydrogen
[(5-carboxypentylimino)dimethylene]diphosphonato-
\k^2^<i>O</i>:<i>O</i>'}cadmium(II)]
;
_space_group_IT_number 14
_symmetry_cell_setting monoclinic
_symmetry_space_group_name_Hall '-P 2ybc'
_symmetry_space_group_name_H-M 'P 1 21/c 1'
_atom_sites_solution_hydrogens geom
_atom_sites_solution_primary direct
_atom_sites_solution_secondary difmap
_audit_creation_method SHELXL-97
_cell_angle_alpha 90.00
_cell_angle_beta 108.414(2)
_cell_angle_gamma 90.00
_cell_formula_units_Z 2
_cell_length_a 15.4321(17)
_cell_length_b 9.4632(11)
_cell_length_c 9.9958(11)
_cell_measurement_reflns_used 4271
_cell_measurement_temperature 273(2)
_cell_measurement_theta_max 28.35
_cell_measurement_theta_min 2.56
_cell_volume 1385.0(3)
_computing_cell_refinement 'SAINT (Bruker, 2004)'
_computing_data_collection 'SMART (Bruker, 2004)'
_computing_data_reduction 'SAINT (Bruker, 2004)'
_computing_molecular_graphics 'SHELXTL (Sheldrick, 2008)'
_computing_publication_material 'SHELXTL (Sheldrick, 2008)'
_computing_structure_refinement 'SHELXL97 (Sheldrick, 2008)'
_computing_structure_solution 'SHELXS97 (Sheldrick, 2008)'
_diffrn_ambient_temperature 273(2)
_diffrn_measured_fraction_theta_full 0.960
_diffrn_measured_fraction_theta_max 0.960
_diffrn_measurement_device_type 'Bruker SMART CCD area-detector'
_diffrn_measurement_method \w
_diffrn_radiation_monochromator graphite
_diffrn_radiation_source 'sealed tube'
_diffrn_radiation_type MoK\a
_diffrn_radiation_wavelength 0.71073
_diffrn_reflns_av_R_equivalents 0.0948
_diffrn_reflns_av_sigmaI/netI 0.1050
_diffrn_reflns_limit_h_max 20
_diffrn_reflns_limit_h_min -19
_diffrn_reflns_limit_k_max 12
_diffrn_reflns_limit_k_min -12
_diffrn_reflns_limit_l_max 13
_diffrn_reflns_limit_l_min -13
_diffrn_reflns_number 10035
_diffrn_reflns_theta_full 28.00
_diffrn_reflns_theta_max 28.00
_diffrn_reflns_theta_min 2.56
_diffrn_standards_decay_% <1.0%
_diffrn_standards_interval_count 0
_diffrn_standards_interval_time 0
_diffrn_standards_number 0
_exptl_absorpt_coefficient_mu 1.095
_exptl_absorpt_correction_T_max 0.9273
_exptl_absorpt_correction_T_min 0.7867
_exptl_absorpt_correction_type multi-scan
_exptl_absorpt_process_details '(North <i>et al.</i>,  1968)'
_exptl_crystal_colour colourless
_exptl_crystal_density_diffrn 1.795
_exptl_crystal_density_method 'not measured'
_exptl_crystal_description block
_exptl_crystal_F_000 764
_exptl_crystal_size_max 0.23
_exptl_crystal_size_mid 0.11
_exptl_crystal_size_min 0.07
_refine_diff_density_max 1.271
_refine_diff_density_min -1.199
_refine_ls_extinction_coef 0.0019(6)
_refine_ls_extinction_expression Fc^*^=kFc[1+0.001xFc^2^\l^3^/sin(2\q)]^-1/4^
_refine_ls_extinction_method SHELXL97
_refine_ls_goodness_of_fit_ref 0.869
_refine_ls_hydrogen_treatment constr
_refine_ls_matrix_type full
_refine_ls_number_parameters 179
_refine_ls_number_reflns 3219
_refine_ls_number_restraints 0
_refine_ls_restrained_S_all 0.869
_refine_ls_R_factor_all 0.0568
_refine_ls_R_factor_gt 0.0384
_refine_ls_shift/su_max 0.025
_refine_ls_shift/su_mean 0.002
_refine_ls_structure_factor_coef Fsqd
_refine_ls_weighting_details 'calc w=1/[\s^2^(Fo^2^)+(0.0307P)^2^+0.0000P] where P=(Fo^2^+2Fc^2^)/3'
_refine_ls_weighting_scheme calc
_refine_ls_wR_factor_gt 0.0864
_refine_ls_wR_factor_ref 0.0886
_reflns_number_gt 2092
_reflns_number_total 3219
_reflns_threshold_expression I>2\s(I)
_cod_data_source_file sf3111.cif
_cod_data_source_block I
_cod_depositor_comments
;
The following automatic conversions were performed:
'_symmetry_cell_setting' value 'Monoclinic' changed to 'monoclinic'
according to '/home/saulius/struct/CIF-dictionaries/cif_core.dic'
dictionary named 'cif_core.dic' version 2.4.1 from 2010-06-29.

Automatic conversion script
Id: cif_fix_enum 1527 2010-12-29 10:47:43Z saulius 

The following automatic conversions were performed:

'_symmetry_cell_setting' value 'Monoclinic' changed to 'monoclinic'
according to /home/saulius/struct/CIF-dictionaries/cif_core.dic
dictionary named 'cif_core.dic' version 2.4.1 from 2010-06-29.

Automatic conversion script
Id: cif_fix_values 1715 2011-07-08 13:25:40Z adriana 
;
_cod_original_sg_symbol_H-M 'P 21/c'
_cod_database_code 2017311
_cod_database_fobs_code 2017311

loop_
_symmetry_equiv_pos_as_xyz
'x, y, z'
'-x, y+1/2, -z+1/2'
'-x, -y, -z'
'x, -y-1/2, z-1/2'

loop_
_atom_site_aniso_label
_atom_site_aniso_U_11
_atom_site_aniso_U_22
_atom_site_aniso_U_33
_atom_site_aniso_U_12
_atom_site_aniso_U_13
_atom_site_aniso_U_23
Cd1 0.0282(2) 0.0200(2) 0.0109(2) -0.0013(2) 0.00680(10) -0.0003(2)
P1 0.0267(6) 0.0200(5) 0.0118(4) -0.0004(4) 0.0062(4) -0.0013(4)
P2 0.0238(6) 0.0244(5) 0.0186(5) -0.0021(4) 0.0057(4) -0.0006(4)
O1 0.0291(17) 0.0404(16) 0.0194(13) 0.0078(13) 0.0043(12) -0.0015(12)
O2 0.0397(17) 0.0198(13) 0.0146(12) -0.0027(12) 0.0127(11) -0.0045(10)
O3 0.0382(17) 0.0225(13) 0.0110(11) -0.0031(12) 0.0099(11) -0.0029(10)
O4 0.0253(15) 0.0298(14) 0.0200(13) -0.0043(12) 0.0058(11) -0.0015(11)
O5 0.0259(15) 0.0256(13) 0.0294(13) 0.0001(13) 0.0040(11) 0.0043(12)
O6 0.0237(16) 0.0382(16) 0.0250(14) -0.0051(13) 0.0069(12) 0.0003(12)
O7 0.049(2) 0.070(2) 0.0376(18) -0.0267(18) -0.0053(16) 0.0209(17)
O8 0.0386(19) 0.0468(17) 0.0357(16) -0.0179(15) -0.0004(14) 0.0048(15)
N1 0.0268(19) 0.0213(16) 0.0153(14) -0.0028(14) 0.0080(13) -0.0033(13)
C1 0.028(3) 0.039(2) 0.037(2) -0.008(2) 0.011(2) -0.006(2)
C2 0.034(3) 0.043(3) 0.029(2) -0.009(2) 0.0077(19) -0.005(2)
C3 0.038(3) 0.051(3) 0.040(2) -0.016(2) 0.004(2) 0.000(2)
C4 0.034(3) 0.036(2) 0.033(2) -0.004(2) 0.013(2) -0.0059(19)
C5 0.031(3) 0.033(2) 0.033(2) -0.0064(18) 0.0057(19) -0.0019(18)
C6 0.028(2) 0.028(2) 0.0255(18) -0.0044(18) 0.0117(16) -0.0035(17)
C7 0.032(2) 0.0206(19) 0.0136(17) 0.0003(17) 0.0039(16) 0.0001(15)
C8 0.025(2) 0.029(2) 0.0174(18) 0.0005(17) 0.0081(16) 0.0016(16)

loop_
_atom_site_type_symbol
_atom_site_label
_atom_site_fract_x
_atom_site_fract_y
_atom_site_fract_z
_atom_site_U_iso_or_equiv
_atom_site_thermal_displace_type
_atom_site_calc_flag
_atom_site_refinement_flags
_atom_site_occupancy
Cd Cd1 0.50000 0.50000 0.50000 0.01960(10) Uani . . 1.000
P P1 0.54772(7) 0.22584(10) 0.30183(9) 0.0195(3) Uani . . 1.000
P P2 0.28670(7) 0.37672(10) 0.28853(9) 0.0225(3) Uani . . 1.000
O O1 0.64054(17) 0.1664(3) 0.4018(2) 0.0304(9) Uani . . 1.000
O O2 0.54124(18) 0.3807(2) 0.3314(2) 0.0237(8) Uani . . 1.000
O O3 0.53347(18) 0.1894(2) 0.1498(2) 0.0234(8) Uani . . 1.000
O O4 0.35878(17) 0.4086(3) 0.4253(2) 0.0254(8) Uani . . 1.000
O O5 0.25164(17) 0.4939(3) 0.1826(3) 0.0281(8) Uani . . 1.000
O O6 0.20569(18) 0.3046(3) 0.3272(3) 0.0292(9) Uani . . 1.000
O O7 -0.0707(2) -0.2723(4) -0.0944(3) 0.0566(11) Uani . . 1.000
O O8 -0.0987(2) -0.4438(3) 0.0386(3) 0.0432(10) Uani . . 1.000
N N1 0.3714(2) 0.1136(3) 0.2475(3) 0.0208(10) Uani . . 1.000
C C1 -0.0510(3) -0.3361(5) 0.0160(4) 0.0345(14) Uani . . 1.000
C C2 0.0311(3) -0.2982(4) 0.1398(4) 0.0359(16) Uani . . 1.000
C C3 0.0928(3) -0.1931(5) 0.1017(5) 0.0450(16) Uani . . 1.000
C C4 0.1750(3) -0.1464(4) 0.2229(4) 0.0338(14) Uani . . 1.000
C C5 0.2295(3) -0.0338(4) 0.1772(4) 0.0334(14) Uani . . 1.000
C C6 0.3099(3) 0.0162(4) 0.2971(4) 0.0264(11) Uani . . 1.000
C C7 0.4626(2) 0.1307(4) 0.3586(3) 0.0228(11) Uani . . 1.000
C C8 0.3269(3) 0.2506(4) 0.1845(3) 0.0235(11) Uani . . 1.000
H H1A 0.66400 0.11530 0.35660 0.0460 Uiso calc R 1.000
H H2A 0.01060 -0.25900 0.21430 0.0430 Uiso calc R 1.000
H H2B 0.06560 -0.38340 0.17590 0.0430 Uiso calc R 1.000
H H3A 0.05700 -0.11010 0.06160 0.0540 Uiso calc R 1.000
H H3B 0.11430 -0.23430 0.02910 0.0540 Uiso calc R 1.000
H H4A 0.21390 -0.22740 0.25900 0.0400 Uiso calc R 1.000
H H4B 0.15450 -0.10970 0.29840 0.0400 Uiso calc R 1.000
H H5A 0.25100 -0.07150 0.10320 0.0400 Uiso calc R 1.000
H H5B 0.19000 0.04590 0.13860 0.0400 Uiso calc R 1.000
H H6A 0.34490 -0.06490 0.34400 0.0320 Uiso calc R 1.000
H H6B 0.28800 0.06570 0.36520 0.0320 Uiso calc R 1.000
H H6C 0.16230 0.29340 0.25530 0.0440 Uiso calc R 1.000
H H7A 0.48650 0.03770 0.39100 0.0270 Uiso calc R 1.000
H H7B 0.45390 0.18030 0.43830 0.0270 Uiso calc R 1.000
H H8A 0.27500 0.22640 0.10340 0.0280 Uiso calc R 1.000
H H8B 0.37010 0.30000 0.14880 0.0280 Uiso calc R 1.000
H H8C -0.14410 -0.45530 -0.03040 0.0650 Uiso calc R 1.000
H H10A 0.38300 0.06690 0.17540 0.0250 Uiso calc R 1.000

loop_
_atom_type_symbol
_atom_type_description
_atom_type_scat_dispersion_real
_atom_type_scat_dispersion_imag
_atom_type_scat_source
C C 0.0033 0.0016 'International Tables Vol C Tables 4.2.6.8 and 6.1.1.4'
H H 0.0000 0.0000 'International Tables Vol C Tables 4.2.6.8 and 6.1.1.4'
N N 0.0061 0.0033 'International Tables Vol C Tables 4.2.6.8 and 6.1.1.4'
O O 0.0106 0.0060 'International Tables Vol C Tables 4.2.6.8 and 6.1.1.4'
P P 0.1023 0.0942 'International Tables Vol C Tables 4.2.6.8 and 6.1.1.4'
Cd Cd -0.8075 1.2024 'International Tables Vol C Tables 4.2.6.8 and 6.1.1.4'

loop_
_geom_angle_atom_site_label_1
_geom_angle_atom_site_label_2
_geom_angle_atom_site_label_3
_geom_angle_site_symmetry_1
_geom_angle_site_symmetry_2
_geom_angle_site_symmetry_3
_geom_angle
_geom_angle_publ_flag
O2 Cd1 O4 . . . 91.82(9) yes
O2 Cd1 O3 . . 2_655 87.83(7) yes
O2 Cd1 O4 . . 3_666 88.18(9) yes
O2 Cd1 O3 . . 4_555 92.17(7) no
O3 Cd1 O4 2_655 . . 95.14(9) no
O2 Cd1 O4 3_666 . . 88.18(9) no
O3 Cd1 O4 4_555 . . 84.86(9) no
O2 Cd1 O3 3_666 . 2_655 92.17(7) no
O3 Cd1 O4 2_655 . 3_666 84.86(9) no
O2 Cd1 O4 3_666 . 3_666 91.82(9) no
O2 Cd1 O3 3_666 . 4_555 87.83(7) no
O3 Cd1 O4 4_555 . 3_666 95.14(9) no
O1 P1 O2 . . . 109.15(15) no
O1 P1 O3 . . . 111.94(14) no
O1 P1 C7 . . . 103.13(15) no
O2 P1 O3 . . . 115.08(12) no
O2 P1 C7 . . . 108.69(16) no
O3 P1 C7 . . . 108.12(15) no
O4 P2 O5 . . . 119.41(16) no
O4 P2 O6 . . . 106.36(15) no
O4 P2 C8 . . . 111.47(17) no
O5 P2 O6 . . . 110.71(16) no
O5 P2 C8 . . . 101.10(16) no
O6 P2 C8 . . . 107.26(18) no
Cd1 O2 P1 . . . 132.76(13) no
Cd1 O3 P1 2_645 . . 140.46(12) no
Cd1 O4 P2 . . . 138.27(14) no
P1 O1 H1A . . . 109.00 no
P2 O6 H6C . . . 109.00 no
C1 O8 H8C . . . 109.00 no
C7 N1 C8 . . . 114.4(3) no
C6 N1 C8 . . . 114.2(3) no
C6 N1 C7 . . . 111.2(3) no
C8 N1 H10A . . . 105.00 no
C7 N1 H10A . . . 105.00 no
C6 N1 H10A . . . 105.00 no
O8 C1 C2 . . . 114.4(3) no
O7 C1 C2 . . . 122.3(4) no
O7 C1 O8 . . . 123.3(4) no
C1 C2 C3 . . . 112.6(3) no
C2 C3 C4 . . . 115.2(4) no
C3 C4 C5 . . . 111.6(3) no
C4 C5 C6 . . . 112.2(3) no
N1 C6 C5 . . . 112.0(3) no
P1 C7 N1 . . . 115.0(2) no
P2 C8 N1 . . . 121.2(2) no
C1 C2 H2A . . . 109.00 no
C1 C2 H2B . . . 109.00 no
C3 C2 H2A . . . 109.00 no
C3 C2 H2B . . . 109.00 no
H2A C2 H2B . . . 108.00 no
C2 C3 H3A . . . 108.00 no
C2 C3 H3B . . . 108.00 no
C4 C3 H3A . . . 108.00 no
C4 C3 H3B . . . 108.00 no
H3A C3 H3B . . . 108.00 no
C3 C4 H4A . . . 109.00 no
C3 C4 H4B . . . 109.00 no
C5 C4 H4A . . . 109.00 no
C5 C4 H4B . . . 109.00 no
H4A C4 H4B . . . 108.00 no
C4 C5 H5A . . . 109.00 no
C4 C5 H5B . . . 109.00 no
C6 C5 H5A . . . 109.00 no
C6 C5 H5B . . . 109.00 no
H5A C5 H5B . . . 108.00 no
N1 C6 H6A . . . 109.00 no
N1 C6 H6B . . . 109.00 no
C5 C6 H6A . . . 109.00 no
C5 C6 H6B . . . 109.00 no
H6A C6 H6B . . . 108.00 no
P1 C7 H7A . . . 108.00 no
P1 C7 H7B . . . 108.00 no
N1 C7 H7A . . . 109.00 no
N1 C7 H7B . . . 109.00 no
H7A C7 H7B . . . 108.00 no
P2 C8 H8A . . . 107.00 no
P2 C8 H8B . . . 107.00 no
N1 C8 H8A . . . 107.00 no
N1 C8 H8B . . . 107.00 no
H8A C8 H8B . . . 107.00 no

loop_
_geom_bond_atom_site_label_1
_geom_bond_atom_site_label_2
_geom_bond_site_symmetry_1
_geom_bond_site_symmetry_2
_geom_bond_distance
_geom_bond_publ_flag
Cd1 O2 . . 2.280(2) yes
Cd1 O3 . 2_655 2.2875(19) yes
Cd1 O4 . . 2.242(3) yes
Cd1 O2 . 3_666 2.280(2) no
Cd1 O4 . 3_666 2.242(3) no
Cd1 O3 . 4_555 2.2875(19) no
P1 O1 . . 1.569(3) no
P1 O2 . . 1.505(2) no
P1 O3 . . 1.505(2) no
P1 C7 . . 1.825(4) no
P2 O4 . . 1.496(2) no
P2 O5 . . 1.511(3) no
P2 O6 . . 1.576(3) no
P2 C8 . . 1.816(4) no
O7 C1 . . 1.210(5) no
O8 C1 . . 1.318(6) no
O1 H1A . . 0.8200 no
O6 H6C . . 0.8200 no
O8 H8C . . 0.8200 no
N1 C6 . . 1.514(5) no
N1 C7 . . 1.501(4) no
N1 C8 . . 1.509(5) no
N1 H10A . . 0.9100 no
C1 C2 . . 1.508(6) no
C2 C3 . . 1.507(6) no
C3 C4 . . 1.517(6) no
C4 C5 . . 1.515(6) no
C5 C6 . . 1.503(6) no
C2 H2A . . 0.9700 no
C2 H2B . . 0.9700 no
C3 H3A . . 0.9700 no
C3 H3B . . 0.9700 no
C4 H4A . . 0.9700 no
C4 H4B . . 0.9700 no
C5 H5A . . 0.9700 no
C5 H5B . . 0.9700 no
C6 H6A . . 0.9700 no
C6 H6B . . 0.9700 no
C7 H7A . . 0.9700 no
C7 H7B . . 0.9700 no
C8 H8A . . 0.9700 no
C8 H8B . . 0.9700 no

loop_
_geom_hbond_atom_site_label_D
_geom_hbond_atom_site_label_H
_geom_hbond_atom_site_label_A
_geom_hbond_site_symmetry_A
_geom_hbond_distance_DH
_geom_hbond_distance_HA
_geom_hbond_distance_DA
_geom_hbond_angle_DHA
_geom_hbond_publ_flag
O1 H1A O5 2_645 0.8200 1.8700 2.652(4) 159 yes
O6 H6C O7 3_555 0.8200 1.7900 2.605(4) 178 yes
O8 H8C O5 3_555 0.8200 1.9000 2.718(4) 176 yes
N1 H10A O2 2_645 0.9100 2.1300 2.823(4) 132 yes
N1 H10A O4 4_554 0.9100 2.4200 3.172(4) 140 yes
C4 H4B O8 2_555 0.9700 2.6000 3.538(5) 163 no
C6 H6B O6 . 0.9700 2.5600 3.230(5) 126 no
C7 H7A O2 2_645 0.9700 2.5900 3.023(4) 107 no
C7 H7B O4 . 0.9700 2.5900 3.256(5) 126 no
C7 H7B O3 4_555 0.9700 2.4200 3.249(4) 143 no

loop_
_geom_torsion_atom_site_label_1
_geom_torsion_atom_site_label_2
_geom_torsion_atom_site_label_3
_geom_torsion_atom_site_label_4
_geom_torsion_site_symmetry_1
_geom_torsion_site_symmetry_2
_geom_torsion_site_symmetry_3
_geom_torsion_site_symmetry_4
_geom_torsion
_geom_torsion_publ_flag
O1 P1 C7 N1 . . . . -153.6(2) no
O2 P1 C7 N1 . . . . 90.7(3) no
O3 P1 C7 N1 . . . . -34.9(3) no
O4 P2 C8 N1 . . . . 50.4(4) no
O5 P2 C8 N1 . . . . 178.4(3) no
O6 P2 C8 N1 . . . . -65.7(4) no
C7 N1 C6 C5 . . . . -164.5(3) no
C8 N1 C6 C5 . . . . 64.2(4) no
C6 N1 C7 P1 . . . . 171.9(2) no
C8 N1 C7 P1 . . . . -56.9(3) no
C6 N1 C8 P2 . . . . 62.3(4) no
C7 N1 C8 P2 . . . . -67.5(4) no
O7 C1 C2 C3 . . . . -10.3(6) no
O8 C1 C2 C3 . . . . 169.6(4) no
C1 C2 C3 C4 . . . . 177.9(4) no
C2 C3 C4 C5 . . . . -176.2(4) no
C3 C4 C5 C6 . . . . 178.6(4) no
C4 C5 C6 N1 . . . . 172.2(3) no
